data_4108030
loop_
_publ_author_name
'Guillermo M\'inguez Espallargas'
'Lee Brammer'
'David R. Allan'
'Colin R. Pulham'
'Neil Robertson'
'John E. Warren'

_publ_section_title
;
 Noncovalent Interactions under Extreme Conditions: High-Pressure and
 Low-Temperature Diffraction Studies of the Isostructural Metal-Organic
 Networks (4-Chloropyridinium)2[CoX4] (X = Cl, Br)
;
_journal_name_full 'Journal of the American Chemical Society'
_journal_page_first 9058
_journal_page_last 9071
_journal_paper_doi 10.1021/ja8010868
_journal_volume 130
_journal_year 2008
_chemical_formula_moiety '2(C5 H5 Cl N), Br4 Co'
_chemical_formula_sum 'C10 H10 Br4 Cl2 Co N2'
_chemical_formula_weight 607.67
_chemical_name_systematic
; 
 ? 
;
_space_group_IT_number 15
_symmetry_cell_setting monoclinic
_symmetry_space_group_name_Hall '-C 2yc'
_symmetry_space_group_name_H-M 'C 1 2/c 1'
_atom_sites_solution_hydrogens geom
_atom_sites_solution_primary direct
_atom_sites_solution_secondary difmap
_audit_creation_method SHELXL-97
_cell_angle_alpha 90.00
_cell_angle_beta 100.123(3)
_cell_angle_gamma 90.00
_cell_formula_units_Z 4
_cell_length_a 17.2490(11)
_cell_length_b 7.4744(5)
_cell_length_c 13.9631(9)
_cell_measurement_reflns_used 5716
_cell_measurement_temperature 240(2)
_cell_measurement_theta_max 29.81
_cell_measurement_theta_min 2.96
_cell_volume 1772.2(2)
_computing_cell_refinement 'Bruker SMART'
_computing_data_collection 'Bruker SMART'
_computing_data_reduction 'Bruker SAINT'
_computing_molecular_graphics 'Bruker SHELXTL'
_computing_publication_material 'Bruker SHELXTL'
_computing_structure_refinement 'SHELXL-97 (Sheldrick, 1997)'
_computing_structure_solution 'SHELXS-97 (Sheldrick, 1990)'
_diffrn_ambient_temperature 240(2)
_diffrn_measured_fraction_theta_full 0.997
_diffrn_measured_fraction_theta_max 0.997
_diffrn_measurement_device_type 'CCD area detector'
_diffrn_measurement_method 'phi and omega scans'
_diffrn_radiation_monochromator graphite
_diffrn_radiation_source 'fine-focus sealed tube'
_diffrn_radiation_type MoK\a
_diffrn_radiation_wavelength 0.71073
_diffrn_reflns_av_R_equivalents 0.0232
_diffrn_reflns_av_sigmaI/netI 0.0193
_diffrn_reflns_limit_h_max 24
_diffrn_reflns_limit_h_min -24
_diffrn_reflns_limit_k_max 10
_diffrn_reflns_limit_k_min -8
_diffrn_reflns_limit_l_max 19
_diffrn_reflns_limit_l_min -17
_diffrn_reflns_number 13157
_diffrn_reflns_theta_full 30.55
_diffrn_reflns_theta_max 30.55
_diffrn_reflns_theta_min 2.40
_exptl_absorpt_coefficient_mu 10.276
_exptl_absorpt_correction_T_max 0.2592
_exptl_absorpt_correction_T_min 0.1546
_exptl_absorpt_correction_type multi-scan
_exptl_absorpt_process_details sadabs
_exptl_crystal_colour blue
_exptl_crystal_density_diffrn 2.278
_exptl_crystal_description block
_exptl_crystal_F_000 1140
_exptl_crystal_size_max 0.29
_exptl_crystal_size_mid 0.20
_exptl_crystal_size_min 0.18
_refine_diff_density_max 1.859
_refine_diff_density_min -1.592
_refine_diff_density_rms 0.104
_refine_ls_extinction_method none
_refine_ls_goodness_of_fit_ref 1.597
_refine_ls_hydrogen_treatment constr
_refine_ls_matrix_type full
_refine_ls_number_parameters 87
_refine_ls_number_reflns 2714
_refine_ls_number_restraints 0
_refine_ls_restrained_S_all 1.597
_refine_ls_R_factor_all 0.0432
_refine_ls_R_factor_gt 0.0324
_refine_ls_shift/su_max 0.002
_refine_ls_shift/su_mean 0.000
_refine_ls_structure_factor_coef Fsqd
_refine_ls_weighting_details 'calc w=1/[\s^2^(Fo^2^)+(0.0307P)^2^+0.0000P] where P=(Fo^2^+2Fc^2^)/3'
_refine_ls_weighting_scheme calc
_refine_ls_wR_factor_gt 0.0815
_refine_ls_wR_factor_ref 0.0837
_reflns_number_gt 2239
_reflns_number_total 2714
_reflns_threshold_expression >2sigma(I)
_cod_data_source_file ja8010868-file002_11.cif
_cod_data_source_block ilb865m
_cod_database_code 4108030

loop_
_symmetry_equiv_pos_as_xyz
'x, y, z'
'-x, y, -z+1/2'
'x+1/2, y+1/2, z'
'-x+1/2, y+1/2, -z+1/2'
'-x, -y, -z'
'x, -y, z-1/2'
'-x+1/2, -y+1/2, -z'
'x+1/2, -y+1/2, z-1/2'

loop_
_atom_site_label
_atom_site_type_symbol
_atom_site_fract_x
_atom_site_fract_y
_atom_site_fract_z
_atom_site_U_iso_or_equiv
_atom_site_adp_type
_atom_site_occupancy
_atom_site_symmetry_multiplicity
_atom_site_calc_flag
_atom_site_refinement_flags
Co1 Co 0.5000 0.44868(7) 0.7500 0.02958(13) Uani 1 2 d S
Br1 Br 0.576726(15) 0.65706(5) 0.86080(2) 0.04636(11) Uani 1 1 d .
Br2 Br 0.406917(18) 0.27395(5) 0.81688(2) 0.04836(11) Uani 1 1 d .
N1 N 0.39731(14) 0.8054(3) 0.8857(2) 0.0413(6) Uani 1 1 d .
H1 H 0.4284 0.7609 0.8490 0.050 Uiso 1 1 calc R
C2 C 0.32614(17) 0.8623(4) 0.8437(2) 0.0400(7) Uani 1 1 d .
H2 H 0.3100 0.8513 0.7761 0.048 Uiso 1 1 calc R
C3 C 0.27654(16) 0.9369(4) 0.8995(2) 0.0343(6) Uani 1 1 d .
H3 H 0.2263 0.9781 0.8708 0.041 Uiso 1 1 calc R
C4 C 0.30186(15) 0.9502(3) 0.9986(2) 0.0305(5) Uani 1 1 d .
Cl4 Cl 0.24082(4) 1.04094(10) 1.07012(5) 0.04030(17) Uani 1 1 d .
C5 C 0.37581(17) 0.8868(4) 1.0403(2) 0.0409(7) Uani 1 1 d .
H5 H 0.3932 0.8939 1.1079 0.049 Uiso 1 1 calc R
C6 C 0.42288(17) 0.8138(4) 0.9813(2) 0.0450(7) Uani 1 1 d .
H6 H 0.4731 0.7698 1.0081 0.054 Uiso 1 1 calc R

loop_
_atom_site_aniso_label
_atom_site_aniso_U_11
_atom_site_aniso_U_22
_atom_site_aniso_U_33
_atom_site_aniso_U_23
_atom_site_aniso_U_13
_atom_site_aniso_U_12
Co1 0.0253(2) 0.0282(3) 0.0362(3) 0.000 0.00798(19) 0.000
Br1 0.02520(14) 0.0534(2) 0.0573(2) -0.02102(15) -0.00141(12) 0.00158(12)
Br2 0.04413(18) 0.0526(2) 0.0527(2) 0.00817(15) 0.02039(15) -0.01038(14)
N1 0.0360(12) 0.0381(14) 0.0541(15) 0.0010(12) 0.0197(11) 0.0053(11)
C2 0.0413(15) 0.0440(18) 0.0364(15) 0.0028(13) 0.0121(12) 0.0046(13)
C3 0.0294(12) 0.0368(16) 0.0362(14) 0.0044(12) 0.0050(10) 0.0034(11)
C4 0.0298(12) 0.0256(13) 0.0376(14) 0.0006(11) 0.0101(10) -0.0005(10)
Cl4 0.0389(4) 0.0404(4) 0.0445(4) -0.0032(3) 0.0154(3) 0.0020(3)
C5 0.0366(15) 0.0411(17) 0.0438(16) 0.0015(13) 0.0034(12) 0.0046(13)
C6 0.0278(14) 0.0480(19) 0.058(2) 0.0028(15) 0.0054(13) 0.0092(13)

loop_
_atom_type_symbol
_atom_type_description
_atom_type_scat_dispersion_real
_atom_type_scat_dispersion_imag
_atom_type_scat_source
C C 0.0033 0.0016 'International Tables Vol C Tables 4.2.6.8 and 6.1.1.4'
H H 0.0000 0.0000 'International Tables Vol C Tables 4.2.6.8 and 6.1.1.4'
N N 0.0061 0.0033 'International Tables Vol C Tables 4.2.6.8 and 6.1.1.4'
Cl Cl 0.1484 0.1585 'International Tables Vol C Tables 4.2.6.8 and 6.1.1.4'
Co Co 0.3494 0.9721 'International Tables Vol C Tables 4.2.6.8 and 6.1.1.4'
Br Br -0.2901 2.4595 'International Tables Vol C Tables 4.2.6.8 and 6.1.1.4'

loop_
_geom_angle_atom_site_label_1
_geom_angle_atom_site_label_2
_geom_angle_atom_site_label_3
_geom_angle
_geom_angle_site_symmetry_1
_geom_angle_site_symmetry_3
Br2 Co1 Br2 113.56(3) 2_656 .
Br2 Co1 Br1 105.834(12) 2_656 .
Br2 Co1 Br1 115.637(12) . .
Br2 Co1 Br1 115.637(12) 2_656 2_656
Br2 Co1 Br1 105.834(12) . 2_656
Br1 Co1 Br1 99.84(3) . 2_656
C6 N1 C2 122.8(3) . .
C6 N1 H1 118.6 . .
C2 N1 H1 118.6 . .
N1 C2 C3 119.8(3) . .
N1 C2 H2 120.1 . .
C3 C2 H2 120.1 . .
C2 C3 C4 118.7(3) . .
C2 C3 H3 120.7 . .
C4 C3 H3 120.7 . .
C3 C4 C5 120.1(3) . .
C3 C4 Cl4 119.7(2) . .
C5 C4 Cl4 120.2(2) . .
C6 C5 C4 118.8(3) . .
C6 C5 H5 120.6 . .
C4 C5 H5 120.6 . .
N1 C6 C5 119.7(3) . .
N1 C6 H6 120.1 . .
C5 C6 H6 120.1 . .

loop_
_geom_bond_atom_site_label_1
_geom_bond_atom_site_label_2
_geom_bond_distance
_geom_bond_site_symmetry_2
Co1 Br2 2.3838(4) 2_656
Co1 Br2 2.3838(4) .
Co1 Br1 2.4189(5) .
Co1 Br1 2.4189(5) 2_656
N1 C6 1.332(4) .
N1 C2 1.334(4) .
N1 H1 0.8700 .
C2 C3 1.373(4) .
C2 H2 0.9400 .
C3 C4 1.379(4) .
C3 H3 0.9400 .
C4 C5 1.389(4) .
C4 Cl4 1.714(3) .
C5 C6 1.368(4) .
C5 H5 0.9400 .
C6 H6 0.9400 .

loop_
_geom_torsion_atom_site_label_1
_geom_torsion_atom_site_label_2
_geom_torsion_atom_site_label_3
_geom_torsion_atom_site_label_4
_geom_torsion
C6 N1 C2 C3 1.5(5)
N1 C2 C3 C4 -0.4(4)
C2 C3 C4 C5 -0.8(4)
C2 C3 C4 Cl4 -179.4(2)
C3 C4 C5 C6 0.9(4)
Cl4 C4 C5 C6 179.5(2)
C2 N1 C6 C5 -1.4(5)
C4 C5 C6 N1 0.2(5)
